data_1545960
loop_
_publ_author_name
'Lu, Yao'
'Fu, Zhan-Da'
'Guo, Qing-Hui'
'Wang, Mei-Xiang'

_publ_section_title
;
 O6-Corona[6]arenes with Expanded Cavities for Specific Complexation with
 C70.
;
_journal_issue 7
_journal_name_full 'Organic letters'
_journal_page_first 1590
_journal_page_last 1593
_journal_paper_doi 10.1021/acs.orglett.7b00409
_journal_volume 19
_journal_year 2017
_chemical_formula_moiety 'C36 H18 N12 O6, C3 H6 O'
_chemical_formula_sum 'C39 H24 N12 O7'
_chemical_formula_weight 772.70
_chemical_name_systematic
;
 ?
;
_space_group_crystal_system monoclinic
_space_group_IT_number 14
_space_group_name_Hall '-P 2ybc'
_space_group_name_H-M_alt 'P 1 21/c 1'
_symmetry_space_group_name_Hall '-P 2ybc'
_symmetry_space_group_name_H-M 'P 1 21/c 1'
_atom_sites_solution_hydrogens geom
_audit_creation_date 2013-12-20
_audit_creation_method
;
Olex2 1.2
(compiled 2013.12.10 svn.r2850 for OlexSys, GUI svn.r4736)
;
_cell_angle_alpha 90
_cell_angle_beta 112.41(3)
_cell_angle_gamma 90
_cell_formula_units_Z 4
_cell_length_a 27.360(6)
_cell_length_b 6.8093(14)
_cell_length_c 25.381(5)
_cell_measurement_reflns_used 11400
_cell_measurement_temperature 173.1500
_cell_measurement_theta_max 27.4802
_cell_measurement_theta_min 1.3906
_cell_volume 4371.4(18)
_computing_cell_refinement 'CrystalClear (Rigaku Inc., 2007)'
_computing_data_collection 'CrystalClear (Rigaku Inc., 2007)'
_computing_data_reduction 'CrystalClear (Rigaku Inc., 2007)'
_computing_molecular_graphics 'Olex2 (Dolomanov et al., 2009)'
_computing_publication_material 'Olex2 (Dolomanov et al., 2009)'
_computing_structure_refinement 'ShelXL-2013 (Sheldrick, 2008)'
_computing_structure_solution
;
'ShelXS-2013 (Sheldrick, 2008)'
;
_diffrn_ambient_temperature 173.1500
_diffrn_detector_area_resol_mean 28.5714
_diffrn_measured_fraction_theta_full 0.997
_diffrn_measured_fraction_theta_max 0.997
_diffrn_measurement_device
;
Saturn724+ (2x2 bin mode)
;
_diffrn_measurement_device_details
;
AFC10: Fixed Chi 2 circle
;
_diffrn_measurement_device_type 'MM007-HF CCD(Saturn 724+)'
_diffrn_measurement_method dtprofit.ref
_diffrn_orient_matrix_type d*Trek
_diffrn_orient_matrix_UB_11 -0.0133
_diffrn_orient_matrix_UB_12 -0.0280
_diffrn_orient_matrix_UB_13 0.0293
_diffrn_orient_matrix_UB_21 -0.1388
_diffrn_orient_matrix_UB_22 0.0202
_diffrn_orient_matrix_UB_23 -0.0435
_diffrn_orient_matrix_UB_31 -0.0010
_diffrn_orient_matrix_UB_32 -0.0370
_diffrn_orient_matrix_UB_33 -0.0139
_diffrn_radiation_detector CCD
_diffrn_radiation_monochromator Confocal
_diffrn_radiation_type MoK\a
_diffrn_radiation_wavelength 0.71073
_diffrn_reflns_av_R_equivalents 0.0527
_diffrn_reflns_av_unetI/netI 0.0532
_diffrn_reflns_Laue_measured_fraction_full 0.997
_diffrn_reflns_Laue_measured_fraction_max 0.997
_diffrn_reflns_limit_h_max 32
_diffrn_reflns_limit_h_min -32
_diffrn_reflns_limit_k_max 8
_diffrn_reflns_limit_k_min -8
_diffrn_reflns_limit_l_max 30
_diffrn_reflns_limit_l_min -30
_diffrn_reflns_number 25945
_diffrn_reflns_point_group_measured_fraction_full 0.997
_diffrn_reflns_point_group_measured_fraction_max 0.997
_diffrn_reflns_theta_full 25.000
_diffrn_reflns_theta_max 24.999
_diffrn_reflns_theta_min 0.805
_diffrn_source 'Rotating Anode'
_diffrn_source_current 24.0000
_diffrn_source_power 1.2000
_diffrn_source_voltage 50.0000
_exptl_absorpt_coefficient_mu 0.085
_exptl_absorpt_correction_T_max 1.0000
_exptl_absorpt_correction_T_min 0.6899
_exptl_absorpt_correction_type multi-scan
_exptl_absorpt_process_details 'CrystalClear (Rigaku Inc., 2007)'
_exptl_crystal_colour red
_exptl_crystal_colour_primary red
_exptl_crystal_density_diffrn 1.174
_exptl_crystal_description block
_exptl_crystal_F_000 1592
_exptl_crystal_size_max 0.26
_exptl_crystal_size_mid 0.15
_exptl_crystal_size_min 0.09
_refine_diff_density_max 0.483
_refine_diff_density_min -0.301
_refine_diff_density_rms 0.056
_refine_ls_extinction_method none
_refine_ls_goodness_of_fit_ref 1.142
_refine_ls_hydrogen_treatment mixed
_refine_ls_matrix_type full
_refine_ls_number_parameters 688
_refine_ls_number_reflns 7670
_refine_ls_number_restraints 727
_refine_ls_restrained_S_all 1.127
_refine_ls_R_factor_all 0.1325
_refine_ls_R_factor_gt 0.1059
_refine_ls_shift/su_max 0.001
_refine_ls_shift/su_mean 0.000
_refine_ls_structure_factor_coef Fsqd
_refine_ls_weighting_details 'w=1/[\s^2^(Fo^2^)+(0.1508P)^2^+2.3089P] where P=(Fo^2^+2Fc^2^)/3'
_refine_ls_weighting_scheme calc
_refine_ls_wR_factor_gt 0.3007
_refine_ls_wR_factor_ref 0.3263
_reflns_Friedel_coverage 0.000
_reflns_number_gt 5533
_reflns_number_total 7670
_reflns_threshold_expression 'I > 2\s(I)'
_cod_data_source_file ol7b00409_si_003.cif
_cod_data_source_block a
_cod_database_code 1545960
_shelxl_version_number 2013-4
_shelx_space_group_comment
;
The symmetry employed for this shelxl refinement is uniquely defined
by the following loop, which should always be used as a source of
symmetry information in preference to the above space-group names.
They are only intended as comments.
;
_diffrn_number_total 10835
_olex2_refinement_description
;
1. Fixed Uiso
 At 1.2 times of:
  All C(H) groups
 At 1.5 times of:
  All C(H,H,H) groups
2. Restrained distances
 C21-C22 = C21A-C22A = C22A-C23A = C23-C22 = C19A-C20A = C19-C20 = C18-C19 =
 C18A-C19A = C18A-C17A = C18-C17 = C16-C17 = C16-C15 = C16A-C15A = C24A-C15A =
 C24-C15 = C23-C24 = C23A-C24A = C18-C23 = C18A-C23A = C16A-C17A
 1.39 with sigma of 0.01
 O5-C20 = O5-C20A = O4-C15 = O4-C15A
 1.36 with sigma of 0.02
3. Restrained planarity
 C21A, C20A, C19A, C18A, C23A, C22A, C24A, C15A, C16A, C17A
 with sigma of 0.01
4. Uiso/Uaniso restraints and constraints
C20 \\sim C15 \\sim C24 \\sim C19 \\sim C23 \\sim C17 \\sim C18 \\sim C16 \\sim
C22 \\sim C21 \\sim C21A \\sim C20A \\sim C19A \\sim C18A \\sim C23A \\sim C22A
\\sim C24A \\sim C15A \\sim C16A \\sim C17A: within 1.7A with sigma of 0.02 and
sigma for terminal atoms of 0.04
O6 \\sim O5 \\sim C25 \\sim C26 \\sim N10 \\sim N9 \\sim N11 \\sim N12 \\sim
N9A \\sim N12A \\sim O5A \\sim C25A \\sim N11A \\sim C26A \\sim N10A \\sim
O0AA: within 1.7A with sigma of 0.02 and sigma for terminal atoms of 0.04
Uanis(C20) \\sim Ueq, Uanis(C15) \\sim Ueq, Uanis(C24) \\sim Ueq, Uanis(C19)
\\sim Ueq, Uanis(C23) \\sim Ueq, Uanis(C17) \\sim Ueq, Uanis(C18) \\sim Ueq,
Uanis(C16) \\sim Ueq, Uanis(C22) \\sim Ueq, Uanis(C21) \\sim Ueq, Uanis(C21A)
\\sim Ueq, Uanis(C20A) \\sim Ueq, Uanis(C19A) \\sim Ueq, Uanis(C18A) \\sim Ueq,
Uanis(C23A) \\sim Ueq, Uanis(C22A) \\sim Ueq, Uanis(C24A) \\sim Ueq,
Uanis(C15A) \\sim Ueq, Uanis(C16A) \\sim Ueq, Uanis(C17A) \\sim Ueq: with sigma
of 0.01 and sigma for terminal atoms of 0.02
Uanis(O6) \\sim Ueq, Uanis(O5) \\sim Ueq, Uanis(C25) \\sim Ueq, Uanis(C26)
\\sim Ueq, Uanis(N10) \\sim Ueq, Uanis(N9) \\sim Ueq, Uanis(N11) \\sim Ueq,
Uanis(N12) \\sim Ueq, Uanis(N9A) \\sim Ueq, Uanis(N12A) \\sim Ueq, Uanis(O5A)
\\sim Ueq, Uanis(C25A) \\sim Ueq, Uanis(N11A) \\sim Ueq, Uanis(C26A) \\sim Ueq,
Uanis(N10A) \\sim Ueq, Uanis(O0AA) \\sim Ueq: with sigma of 0.01 and sigma for
terminal atoms of 0.02
5. Others
 Sof(C21A)=Sof(H21A)=Sof(C20A)=Sof(C19A)=Sof(H19A)=Sof(C18A)=Sof(C23A)=
 Sof(C22A)=Sof(H22A)=Sof(C24A)=Sof(H24A)=Sof(C15A)=Sof(C16A)=Sof(H16A)=
 Sof(C17A)=Sof(H17A)=Sof(N9A)=Sof(N12A)=Sof(O5A)=Sof(C25A)=Sof(N11A)=Sof(C26A)=
 Sof(N10A)=Sof(O0AA)=1-FVAR(1)
 Sof(O6)=Sof(O5)=Sof(C25)=Sof(C26)=Sof(N10)=Sof(N9)=Sof(N11)=Sof(N12)=Sof(C20)=
 Sof(C15)=Sof(C24)=Sof(H24)=Sof(C19)=Sof(H19)=Sof(C23)=Sof(C17)=Sof(H17)=
 Sof(C18)=Sof(C16)=Sof(H16)=Sof(C22)=Sof(H22)=Sof(C21)=Sof(H21)=FVAR(1)
6.a Aromatic/amide H refined with riding coordinates:
 C33(H33), C31(H31), C28(H28), C35(H35), C36(H36), C30(H30), C4(H4), C12(H12),
 C24(H24), C19(H19), C6(H6), C11(H11), C17(H17), C16(H16), C9(H9), C7(H7),
 C22(H22), C21(H21), C21A(H21A), C19A(H19A), C22A(H22A), C24A(H24A), C16A(H16A),
  C17A(H17A)
6.b Idealised Me refined as rotating group:
 C39(H39A,H39B,H39C), C37(H37A,H37B,H37C)
;

loop_
_space_group_symop_operation_xyz
'x, y, z'
'-x, y+1/2, -z+1/2'
'-x, -y, -z'
'x, -y-1/2, z-1/2'

loop_
_atom_site_label
_atom_site_type_symbol
_atom_site_fract_x
_atom_site_fract_y
_atom_site_fract_z
_atom_site_U_iso_or_equiv
_atom_site_adp_type
_atom_site_occupancy
_atom_site_site_symmetry_order
_atom_site_calc_flag
_atom_site_refinement_flags_posn
_atom_site_refinement_flags_adp
_atom_site_refinement_flags_occupancy
_atom_site_disorder_assembly
_atom_site_disorder_group
O1 O 0.48977(10) 0.4906(5) 0.38887(13) 0.0799(8) Uani 1 1 d . . . . .
O2 O 0.57860(12) 0.0683(5) 0.57050(13) 0.0887(9) Uani 1 1 d . . . . .
N2 N 0.50704(14) 0.2160(5) 0.50796(15) 0.0733(9) Uani 1 1 d . . . . .
N1 N 0.48428(13) 0.3238(5) 0.46216(15) 0.0702(9) Uani 1 1 d . . . . .
N3 N 0.58897(14) 0.2378(6) 0.49734(17) 0.0888(11) Uani 1 1 d . . . . .
O6 O 0.6399(3) 0.8400(11) 0.2031(3) 0.0731(18) Uani 0.553(5) 1 d . U P A 1
C2 C 0.55836(17) 0.1785(6) 0.52340(17) 0.0695(10) Uani 1 1 d . . . . .
N4 N 0.56650(14) 0.3462(6) 0.45072(16) 0.0885(11) Uani 1 1 d . . . . .
O4 O 0.97348(14) 0.1548(7) 0.55685(15) 0.1087(12) Uani 1 1 d D . . . .
C1 C 0.51531(15) 0.3837(6) 0.43554(18) 0.0679(10) Uani 1 1 d . . . . .
C32 C 0.52106(15) 0.5838(7) 0.36253(18) 0.0768(11) Uani 1 1 d . . . . .
O5 O 0.8437(3) 0.7669(12) 0.2861(4) 0.084(2) Uani 0.553(5) 1 d D U P A 1
C33 C 0.52476(15) 0.4973(8) 0.31659(19) 0.0821(12) Uani 1 1 d . . . . .
H33 H 0.5087 0.3765 0.3039 0.099 Uiso 1 1 calc R . . . .
C34 C 0.55353(15) 0.5922(8) 0.28747(18) 0.0824(13) Uani 1 1 d . . . . .
N7 N 0.89170(16) 0.0461(7) 0.54649(19) 0.0990(12) Uani 1 1 d . . . . .
C14 C 0.9430(2) 0.0381(8) 0.57321(19) 0.0860(14) Uani 1 1 d . . . . .
N8 N 0.8638(2) -0.0682(8) 0.5671(2) 0.1198(16) Uani 1 1 d . . . . .
C29 C 0.57740(16) 0.7723(9) 0.30830(18) 0.0932(15) Uani 1 1 d . . . . .
N6 N 0.97017(18) -0.0837(8) 0.61472(19) 0.1025(14) Uani 1 1 d . . . . .
C27 C 0.61136(18) 0.7806(13) 0.2344(2) 0.113(2) Uani 1 1 d . . . . .
C31 C 0.54367(18) 0.7640(8) 0.38370(19) 0.0922(14) Uani 1 1 d . . . . .
H31 H 0.5398 0.8190 0.4154 0.111 Uiso 1 1 calc R . . . .
N5 N 0.9430(2) -0.1970(7) 0.63465(19) 0.1042(14) Uani 1 1 d . . . . .
C28 C 0.60684(18) 0.8718(11) 0.2802(2) 0.112(2) Uani 1 1 d . . . . .
H28 H 0.6222 0.9937 0.2926 0.134 Uiso 1 1 calc R . . . .
C25 C 0.7904(4) 0.7717(16) 0.2634(4) 0.071(2) Uani 0.553(5) 1 d . U P A 1
C26 C 0.6928(4) 0.8062(15) 0.2230(4) 0.064(2) Uani 0.553(5) 1 d . U P A 1
C35 C 0.55964(18) 0.5110(9) 0.2394(2) 0.0988(15) Uani 1 1 d . . . . .
H35 H 0.5439 0.3910 0.2251 0.119 Uiso 1 1 calc R . . . .
C3 C 0.6316(2) 0.0241(9) 0.5886(2) 0.0976(15) Uani 1 1 d . . . . .
N10 N 0.7183(4) 0.9298(13) 0.2045(4) 0.074(2) Uani 0.553(5) 1 d . U P A 1
N9 N 0.7708(4) 0.9123(14) 0.2258(4) 0.076(2) Uani 0.553(5) 1 d . U P A 1
C36 C 0.5879(2) 0.6048(12) 0.2139(2) 0.118(2) Uani 1 1 d . . . . .
H36 H 0.5915 0.5494 0.1821 0.142 Uiso 1 1 calc R . . . .
N11 N 0.7639(3) 0.6302(13) 0.2753(4) 0.076(2) Uani 0.553(5) 1 d . U P A 1
N12 N 0.7117(3) 0.6511(13) 0.2541(3) 0.073(2) Uani 0.553(5) 1 d . U P A 1
C13 C 0.8908(2) -0.1733(8) 0.6123(2) 0.1033(16) Uani 1 1 d . . . . .
C30 C 0.5716(2) 0.8584(9) 0.3570(2) 0.1023(16) Uani 1 1 d . . . . .
H30 H 0.5870 0.9796 0.3705 0.123 Uiso 1 1 calc R . . . .
O3 O 0.86495(19) -0.2870(7) 0.6361(2) 0.1364(16) Uani 1 1 d . . . . .
C5 C 0.7034(3) -0.1920(8) 0.5928(3) 0.129(2) Uani 1 1 d . . . . .
C10 C 0.7358(2) -0.0468(8) 0.6250(2) 0.0974(16) Uani 1 1 d . . . . .
C4 C 0.6444(3) -0.1508(11) 0.5727(3) 0.125(2) Uani 1 1 d . . . . .
H4 H 0.6191 -0.2400 0.5508 0.150 Uiso 1 1 calc R . . . .
C20 C 0.8690(4) 0.7159(17) 0.3385(4) 0.081(3) Uani 0.553(5) 1 d D U P A 1
C15 C 0.9439(4) 0.3027(16) 0.5151(4) 0.083(3) Uani 0.553(5) 1 d D U P A 1
C12 C 0.6690(2) 0.1550(10) 0.6228(2) 0.1105(19) Uani 1 1 d . . . . .
H12 H 0.6575 0.2712 0.6335 0.133 Uiso 1 1 calc R . . . .
C24 C 0.9509(4) 0.3051(16) 0.4638(4) 0.087(2) Uani 0.553(5) 1 d D U P A 1
H24 H 0.9728 0.2124 0.4569 0.104 Uiso 0.553(5) 1 calc R . P A 1
C19 C 0.8656(4) 0.7297(15) 0.3907(4) 0.091(3) Uani 0.553(5) 1 d D U P A 1
H19 H 0.8451 0.8262 0.3982 0.109 Uiso 0.553(5) 1 calc R . P A 1
C23 C 0.9251(3) 0.4475(16) 0.4217(3) 0.082(2) Uani 0.553(5) 1 d D U P A 1
C6 C 0.7179(4) -0.3617(11) 0.5768(4) 0.153(3) Uani 1 1 d . . . . .
H6 H 0.6928 -0.4549 0.5569 0.184 Uiso 1 1 calc R . . . .
C8 C 0.8073(3) -0.2507(11) 0.6219(3) 0.130(2) Uani 1 1 d . . . . .
C11 C 0.7208(3) 0.1214(10) 0.6409(2) 0.117(2) Uani 1 1 d . . . . .
H11 H 0.7453 0.2115 0.6636 0.141 Uiso 1 1 calc R . . . .
C17 C 0.8874(4) 0.5873(14) 0.4846(3) 0.095(2) Uani 0.553(5) 1 d D U P A 1
H17 H 0.8647 0.6769 0.4912 0.114 Uiso 0.553(5) 1 calc R . P A 1
C18 C 0.8941(4) 0.5934(14) 0.4326(3) 0.079(2) Uani 0.553(5) 1 d D U P A 1
C16 C 0.9138(4) 0.4505(12) 0.5268(3) 0.088(2) Uani 0.553(5) 1 d D U P A 1
H16 H 0.9114 0.4572 0.5623 0.105 Uiso 0.553(5) 1 calc R . P A 1
C9 C 0.7945(3) -0.0889(12) 0.6401(3) 0.140(3) Uani 1 1 d . . . . .
H9 H 0.8203 -0.0007 0.6618 0.168 Uiso 1 1 calc R . . . .
C38 C 0.0645(3) 0.6854(9) 0.2953(3) 0.1148(19) Uani 1 1 d . . . . .
C39 C 0.0840(3) 0.5829(8) 0.2573(2) 0.1169(19) Uani 1 1 d . . . . .
H39A H 0.1191 0.6275 0.2637 0.175 Uiso 1 1 calc GR . . . .
H39B H 0.0612 0.6088 0.2185 0.175 Uiso 1 1 calc GR . . . .
H39C H 0.0847 0.4443 0.2645 0.175 Uiso 1 1 calc GR . . . .
O7 O 0.0913(2) 0.8074(9) 0.3305(3) 0.194(3) Uani 1 1 d . . . . .
C37 C 0.0133(3) 0.6337(8) 0.2935(2) 0.1115(19) Uani 1 1 d . . . . .
H37A H -0.0119 0.6422 0.2549 0.167 Uiso 1 1 calc GR . . . .
H37B H 0.0033 0.7223 0.3171 0.167 Uiso 1 1 calc GR . . . .
H37C H 0.0140 0.5019 0.3072 0.167 Uiso 1 1 calc GR . . . .
C7 C 0.7727(4) -0.3969(13) 0.5909(4) 0.146(3) Uani 1 1 d . . . . .
H7 H 0.7848 -0.5116 0.5801 0.175 Uiso 1 1 calc R . . . .
C22 C 0.9294(4) 0.4426(16) 0.3688(3) 0.101(2) Uani 0.553(5) 1 d D U P A 1
H22 H 0.9515 0.3505 0.3621 0.121 Uiso 0.553(5) 1 calc R . P A 1
C21 C 0.9014(3) 0.5724(15) 0.3263(4) 0.093(2) Uani 0.553(5) 1 d D U P A 1
H21 H 0.9036 0.5667 0.2906 0.111 Uiso 0.553(5) 1 calc R . P A 1
C21A C 0.8758(3) 0.4321(17) 0.3154(5) 0.094(3) Uani 0.447(5) 1 d D U P A 2
H21A H 0.8647 0.3957 0.2773 0.113 Uiso 0.447(5) 1 calc R . P A 2
C20A C 0.8687(3) 0.6243(18) 0.3296(4) 0.077(3) Uani 0.447(5) 1 d D U P A 2
C19A C 0.8847(3) 0.6837(18) 0.3861(4) 0.092(3) Uani 0.447(5) 1 d D U P A 2
H19A H 0.8799 0.8122 0.3956 0.110 Uiso 0.447(5) 1 calc R . P A 2
C18A C 0.9084(3) 0.5417(15) 0.4283(5) 0.086(4) Uani 0.447(5) 1 d D U P A 2
C23A C 0.9160(3) 0.3459(15) 0.4152(4) 0.080(3) Uani 0.447(5) 1 d D U P A 2
C22A C 0.8993(3) 0.2951(16) 0.3576(4) 0.089(3) Uani 0.447(5) 1 d D U P A 2
H22A H 0.9040 0.1672 0.3476 0.107 Uiso 0.447(5) 1 calc R . P A 2
C24A C 0.9392(4) 0.2018(17) 0.4567(4) 0.082(3) Uani 0.447(5) 1 d D U P A 2
H24A H 0.9442 0.0721 0.4484 0.098 Uiso 0.447(5) 1 calc R . P A 2
C15A C 0.9537(5) 0.274(2) 0.5109(6) 0.098(4) Uani 0.447(5) 1 d D U P A 2
C16A C 0.9476(5) 0.4630(18) 0.5269(6) 0.116(4) Uani 0.447(5) 1 d D U P A 2
H16A H 0.9589 0.4969 0.5652 0.139 Uiso 0.447(5) 1 calc R . P A 2
C17A C 0.9246(4) 0.6001(19) 0.4850(5) 0.119(4) Uani 0.447(5) 1 d D U P A 2
H17A H 0.9199 0.7289 0.4943 0.143 Uiso 0.447(5) 1 calc R . P A 2
N9A N 0.7721(5) 1.0066(17) 0.2349(5) 0.076(3) Uani 0.447(5) 1 d . U P A 2
N12A N 0.7120(4) 0.7510(17) 0.2656(5) 0.073(2) Uani 0.447(5) 1 d . U P A 2
O5A O 0.8442(5) 0.8612(14) 0.2958(5) 0.084(3) Uani 0.447(5) 1 d . U P A 2
C25A C 0.7910(5) 0.8654(19) 0.2723(6) 0.071(3) Uani 0.447(5) 1 d . U P A 2
N11A N 0.7641(4) 0.7280(16) 0.2876(5) 0.076(3) Uani 0.447(5) 1 d . U P A 2
C26A C 0.6930(5) 0.905(2) 0.2327(5) 0.069(3) Uani 0.447(5) 1 d . U P A 2
N10A N 0.7208(5) 1.0282(17) 0.2136(5) 0.077(3) Uani 0.447(5) 1 d . U P A 2
O0AA O 0.6419(4) 0.9448(14) 0.2131(4) 0.076(2) Uani 0.447(5) 1 d . U P A 2

loop_
_atom_site_aniso_label
_atom_site_aniso_U_11
_atom_site_aniso_U_22
_atom_site_aniso_U_33
_atom_site_aniso_U_23
_atom_site_aniso_U_13
_atom_site_aniso_U_12
O1 0.0621(15) 0.109(2) 0.0811(19) 0.0065(17) 0.0409(14) -0.0062(14)
O2 0.086(2) 0.104(2) 0.0754(19) 0.0062(17) 0.0305(16) -0.0400(17)
N2 0.088(2) 0.0717(19) 0.077(2) -0.0202(18) 0.0503(19) -0.0315(18)
N1 0.081(2) 0.0643(18) 0.086(2) -0.0170(17) 0.0549(19) -0.0243(16)
N3 0.078(2) 0.117(3) 0.090(3) 0.011(2) 0.051(2) -0.004(2)
O6 0.062(3) 0.098(4) 0.066(3) 0.019(4) 0.032(2) 0.004(4)
C2 0.083(3) 0.072(2) 0.064(2) -0.0156(19) 0.039(2) -0.027(2)
N4 0.076(2) 0.124(3) 0.083(2) 0.018(2) 0.0503(19) 0.004(2)
O4 0.086(2) 0.151(3) 0.077(2) -0.004(2) 0.0167(18) 0.018(2)
C1 0.066(2) 0.080(2) 0.074(3) -0.016(2) 0.045(2) -0.0130(19)
C32 0.061(2) 0.110(3) 0.072(2) 0.002(2) 0.0381(19) -0.007(2)
O5 0.062(3) 0.104(5) 0.097(4) 0.016(4) 0.041(3) -0.003(4)
C33 0.060(2) 0.111(3) 0.081(3) 0.003(3) 0.032(2) 0.000(2)
C34 0.054(2) 0.131(4) 0.067(2) 0.006(3) 0.0277(19) -0.002(2)
N7 0.081(3) 0.110(3) 0.091(3) 0.012(2) 0.016(2) 0.026(2)
C14 0.089(3) 0.096(3) 0.059(2) -0.013(2) 0.011(2) 0.037(3)
N8 0.104(3) 0.125(4) 0.106(3) 0.030(3) 0.013(3) 0.022(3)
C29 0.057(2) 0.163(5) 0.061(2) 0.013(3) 0.0235(19) -0.017(3)
N6 0.096(3) 0.115(3) 0.080(3) -0.016(3) 0.015(2) 0.039(3)
C27 0.054(2) 0.227(7) 0.066(3) 0.045(4) 0.030(2) 0.008(3)
C31 0.090(3) 0.128(4) 0.070(3) -0.012(3) 0.044(2) -0.035(3)
N5 0.105(3) 0.100(3) 0.083(3) -0.005(2) 0.008(3) 0.040(3)
C28 0.070(3) 0.196(6) 0.069(3) 0.023(3) 0.026(2) -0.031(3)
C25 0.061(4) 0.092(5) 0.072(4) 0.012(4) 0.039(3) -0.001(4)
C26 0.063(4) 0.083(5) 0.055(4) 0.013(4) 0.032(3) 0.002(4)
C35 0.081(3) 0.157(5) 0.075(3) 0.004(3) 0.048(2) 0.015(3)
C3 0.102(4) 0.099(4) 0.083(3) 0.022(3) 0.026(3) -0.031(3)
N10 0.079(4) 0.085(4) 0.065(4) 0.012(4) 0.036(3) 0.001(4)
N9 0.073(4) 0.095(5) 0.073(4) 0.011(4) 0.041(3) -0.005(4)
C36 0.076(3) 0.207(7) 0.084(3) 0.010(4) 0.044(3) 0.023(4)
N11 0.060(3) 0.093(5) 0.082(4) 0.007(4) 0.036(3) -0.002(4)
N12 0.059(3) 0.094(5) 0.075(4) 0.007(4) 0.036(3) -0.004(4)
C13 0.114(4) 0.084(3) 0.087(3) 0.002(3) 0.011(3) 0.018(3)
C30 0.096(3) 0.146(4) 0.072(3) -0.006(3) 0.038(2) -0.047(3)
O3 0.121(3) 0.118(3) 0.141(4) 0.048(3) 0.018(3) 0.026(3)
C5 0.204(8) 0.065(3) 0.110(4) 0.011(3) 0.051(5) -0.025(4)
C10 0.094(3) 0.089(3) 0.085(3) 0.011(3) 0.007(3) -0.034(3)
C4 0.098(4) 0.134(5) 0.118(5) 0.047(4) 0.014(3) -0.032(4)
C20 0.054(4) 0.107(6) 0.090(5) 0.001(5) 0.036(4) 0.006(4)
C15 0.071(4) 0.109(6) 0.068(4) -0.012(4) 0.025(3) 0.007(4)
C12 0.089(3) 0.147(5) 0.081(3) 0.021(3) 0.016(3) -0.045(3)
C24 0.067(4) 0.111(5) 0.086(5) -0.014(5) 0.032(4) 0.023(4)
C19 0.073(5) 0.112(6) 0.090(5) -0.005(4) 0.034(4) 0.010(4)
C23 0.057(4) 0.111(6) 0.086(5) -0.009(5) 0.038(3) 0.012(4)
C6 0.182(8) 0.110(5) 0.147(6) 0.015(5) 0.040(6) -0.053(5)
C8 0.161(7) 0.093(4) 0.135(6) 0.041(4) 0.055(5) 0.027(5)
C11 0.130(5) 0.112(4) 0.090(4) 0.002(3) 0.019(3) -0.047(4)
C17 0.091(5) 0.111(5) 0.085(5) -0.017(4) 0.036(4) 0.010(4)
C18 0.073(4) 0.101(5) 0.064(4) -0.017(4) 0.027(3) 0.004(4)
C16 0.091(5) 0.102(5) 0.071(4) -0.024(4) 0.032(4) 0.006(4)
C9 0.161(7) 0.129(6) 0.101(4) 0.040(4) 0.016(4) -0.026(5)
C38 0.112(4) 0.092(4) 0.117(5) -0.017(3) 0.019(4) 0.019(3)
C39 0.163(5) 0.101(4) 0.076(3) -0.010(3) 0.035(3) 0.008(4)
O7 0.155(4) 0.171(5) 0.253(7) -0.124(5) 0.073(4) -0.015(4)
C37 0.145(5) 0.090(3) 0.078(3) 0.002(3) 0.019(3) 0.032(3)
C7 0.140(6) 0.129(6) 0.151(6) 0.021(5) 0.038(5) -0.004(5)
C22 0.088(4) 0.128(5) 0.098(5) -0.003(4) 0.049(4) 0.015(4)
C21 0.075(4) 0.125(6) 0.087(5) -0.002(4) 0.040(4) 0.012(4)
C21A 0.095(5) 0.108(6) 0.086(5) 0.002(5) 0.042(4) 0.005(5)
C20A 0.062(5) 0.099(6) 0.080(5) 0.000(5) 0.039(4) 0.019(5)
C19A 0.092(6) 0.100(6) 0.090(6) -0.009(5) 0.042(5) 0.006(5)
C18A 0.093(6) 0.083(6) 0.074(5) -0.014(5) 0.021(5) 0.015(5)
C23A 0.075(5) 0.095(5) 0.078(5) -0.010(5) 0.036(4) 0.006(4)
C22A 0.099(6) 0.096(6) 0.082(5) -0.013(5) 0.045(4) 0.009(5)
C24A 0.081(5) 0.085(5) 0.086(5) -0.001(5) 0.039(4) 0.008(5)
C15A 0.086(6) 0.117(6) 0.091(6) -0.013(6) 0.035(5) 0.011(5)
C16A 0.122(6) 0.122(6) 0.094(6) -0.017(5) 0.031(5) 0.009(6)
C17A 0.133(6) 0.111(6) 0.102(6) -0.016(5) 0.031(5) 0.005(6)
N9A 0.073(4) 0.088(6) 0.080(5) 0.017(5) 0.043(4) -0.005(5)
N12A 0.059(4) 0.089(5) 0.078(5) 0.005(5) 0.032(4) -0.002(4)
O5A 0.068(4) 0.086(5) 0.103(5) 0.004(4) 0.040(4) -0.010(4)
C25A 0.056(4) 0.081(5) 0.082(5) 0.003(5) 0.033(4) -0.008(5)
N11A 0.062(4) 0.081(5) 0.086(5) 0.010(4) 0.030(4) -0.002(4)
C26A 0.066(4) 0.090(5) 0.065(5) 0.014(5) 0.040(4) 0.004(5)
N10A 0.074(4) 0.093(6) 0.077(5) 0.015(5) 0.042(4) -0.004(5)
O0AA 0.069(4) 0.094(5) 0.074(4) 0.025(4) 0.037(3) 0.009(4)

loop_
_atom_type_symbol
_atom_type_description
_atom_type_scat_dispersion_real
_atom_type_scat_dispersion_imag
_atom_type_scat_source
C C 0.0033 0.0016 'International Tables Vol C Tables 4.2.6.8 and 6.1.1.4'
H H 0.0000 0.0000 'International Tables Vol C Tables 4.2.6.8 and 6.1.1.4'
N N 0.0061 0.0033 'International Tables Vol C Tables 4.2.6.8 and 6.1.1.4'
O O 0.0106 0.0060 'International Tables Vol C Tables 4.2.6.8 and 6.1.1.4'

loop_
_geom_angle_atom_site_label_1
_geom_angle_atom_site_label_2
_geom_angle_atom_site_label_3
_geom_angle
C1 O1 C32 117.0(3)
C2 O2 C3 116.4(3)
N1 N2 C2 117.3(3)
N2 N1 C1 116.1(3)
C2 N3 N4 116.8(4)
C26 O6 C27 119.8(6)
N2 C2 O2 113.7(3)
N3 C2 O2 119.7(4)
N3 C2 N2 126.6(4)
C1 N4 N3 116.3(3)
C14 O4 C15 113.5(5)
C14 O4 C15A 122.5(6)
N1 C1 O1 113.3(3)
N4 C1 O1 119.9(3)
N4 C1 N1 126.7(4)
C33 C32 O1 118.1(4)
C33 C32 C31 123.6(4)
C31 C32 O1 118.2(4)
C20 O5 C25 121.0(9)
C32 C33 C34 119.4(5)
C29 C34 C33 118.3(4)
C29 C34 C35 118.8(4)
C35 C34 C33 123.0(5)
C14 N7 N8 115.9(5)
N7 C14 O4 119.4(5)
N7 C14 N6 127.2(6)
N6 C14 O4 113.3(5)
C13 N8 N7 116.5(5)
C34 C29 C28 119.8(5)
C34 C29 C30 119.8(4)
C30 C29 C28 120.3(5)
N5 N6 C14 116.8(5)
C28 C27 O6 128.0(8)
C28 C27 O0AA 101.4(7)
C36 C27 O6 109.2(6)
C36 C27 C28 122.8(5)
C36 C27 O0AA 135.3(6)
C30 C31 C32 118.5(4)
N6 N5 C13 116.3(5)
C27 C28 C29 117.3(6)
N9 C25 O5 113.9(9)
N11 C25 O5 119.1(9)
N11 C25 N9 126.6(9)
N10 C26 O6 113.6(8)
N10 C26 N12 127.3(9)
N12 C26 O6 118.9(8)
C36 C35 C34 120.7(6)
O2 C3 C12 120.1(6)
C4 C3 O2 117.1(5)
C4 C3 C12 122.8(6)
C26 N10 N9 116.2(8)
C25 N9 N10 116.0(9)
C35 C36 C27 120.5(6)
C25 N11 N12 115.6(8)
C26 N12 N11 116.7(8)
N8 C13 N5 126.4(7)
N8 C13 O3 119.5(6)
N5 C13 O3 113.8(5)
C31 C30 C29 120.3(5)
C13 O3 C8 119.0(4)
C10 C5 C4 115.4(6)
C6 C5 C10 127.3(8)
C6 C5 C4 117.3(7)
C5 C10 C9 113.2(7)
C11 C10 C5 126.7(6)
C11 C10 C9 120.1(6)
C3 C4 C5 115.3(6)
O5 C20 C19 140.6(9)
O5 C20 C21 95.3(8)
C19 C20 C21 122.3(9)
C24 C15 O4 116.9(7)
C24 C15 C16 119.6(9)
C16 C15 O4 123.2(8)
C11 C12 C3 122.7(7)
C15 C24 C23 120.5(8)
C20 C19 C18 117.8(9)
C18 C23 C24 120.2(7)
C22 C23 C24 120.6(8)
C22 C23 C18 119.2(8)
C5 C6 C7 118.5(7)
C9 C8 O3 117.2(8)
C9 C8 C7 126.3(8)
C7 C8 O3 116.4(7)
C10 C11 C12 117.0(6)
C16 C17 C18 121.8(8)
C23 C18 C19 121.5(8)
C23 C18 C17 118.2(8)
C17 C18 C19 120.0(8)
C17 C16 C15 119.4(8)
C8 C9 C10 118.1(7)
O7 C38 C39 122.5(7)
O7 C38 C37 119.6(6)
C37 C38 C39 117.8(6)
C8 C7 C6 116.5(8)
C21 C22 C23 120.9(8)
C22 C21 C20 118.1(8)
C22A C21A C20A 120.3(10)
C21A C20A C19A 121.4(10)
C21A C20A O5A 140.4(9)
C19A C20A O5A 98.2(9)
C20A C19A C18A 117.3(10)
C19A C18A C23A 122.5(10)
C17A C18A C19A 117.6(10)
C17A C18A C23A 119.9(10)
C22A C23A C18A 117.6(9)
C22A C23A C24A 119.1(9)
C24A C23A C18A 123.3(9)
C21A C22A C23A 120.9(10)
C15A C24A C23A 112.3(11)
O4 C15A C24A 121.3(11)
O4 C15A C16A 111.0(10)
C24A C15A C16A 127.5(13)
C17A C16A C15A 118.6(13)
C16A C17A C18A 118.4(12)
N10A N9A C25A 116.6(11)
C26A N12A N11A 117.4(10)
C25A O5A C20A 111.6(9)
N9A C25A O5A 113.4(11)
N9A C25A N11A 128.0(12)
N11A C25A O5A 118.6(12)
N12A N11A C25A 114.7(10)
N12A C26A N10A 125.9(11)
N12A C26A O0AA 120.5(11)
O0AA C26A N10A 113.5(10)
N9A N10A C26A 116.6(10)
C26A O0AA C27 109.9(8)

loop_
_geom_bond_atom_site_label_1
_geom_bond_atom_site_label_2
_geom_bond_distance
O1 C1 1.338(5)
O1 C32 1.421(5)
O2 C2 1.339(5)
O2 C3 1.377(6)
N2 N1 1.314(5)
N2 C2 1.331(5)
N1 C1 1.334(4)
N3 C2 1.313(5)
N3 N4 1.330(5)
O6 C27 1.370(8)
O6 C26 1.359(11)
N4 C1 1.328(5)
O4 C14 1.327(6)
O4 C15 1.463(10)
O4 C15A 1.353(14)
C32 C33 1.344(6)
C32 C31 1.387(7)
O5 C25 1.349(12)
O5 C20 1.292(11)
C33 C34 1.424(6)
C34 C29 1.395(7)
C34 C35 1.406(6)
N7 C14 1.307(6)
N7 N8 1.328(6)
C14 N6 1.324(6)
N8 C13 1.315(7)
C29 C28 1.434(6)
C29 C30 1.431(7)
N6 N5 1.301(6)
C27 C28 1.364(9)
C27 C36 1.364(9)
C27 O0AA 1.609(11)
C31 C30 1.360(6)
N5 C13 1.329(7)
C25 N9 1.314(14)
C25 N11 1.308(14)
C26 N10 1.289(13)
C26 N12 1.301(12)
C35 C36 1.344(8)
C3 C4 1.347(9)
C3 C12 1.385(7)
N10 N9 1.334(12)
N11 N12 1.329(11)
C13 O3 1.339(7)
O3 C8 1.498(9)
C5 C10 1.371(8)
C5 C4 1.520(10)
C5 C6 1.335(11)
C10 C11 1.330(8)
C10 C9 1.530(10)
C20 C19 1.365(8)
C20 C21 1.432(12)
C15 C24 1.387(8)
C15 C16 1.402(9)
C12 C11 1.332(8)
C24 C23 1.416(8)
C19 C18 1.403(8)
C23 C18 1.400(8)
C23 C22 1.392(8)
C6 C7 1.422(11)
C8 C9 1.293(10)
C8 C7 1.392(11)
C17 C18 1.403(8)
C17 C16 1.394(8)
C38 C39 1.448(8)
C38 O7 1.235(7)
C38 C37 1.428(8)
C22 C21 1.380(8)
C21A C20A 1.390(17)
C21A C22A 1.381(9)
C20A C19A 1.392(9)
C20A O5A 1.830(15)
C19A C18A 1.404(9)
C18A C23A 1.409(9)
C18A C17A 1.393(9)
C23A C22A 1.397(9)
C23A C24A 1.403(9)
C24A C15A 1.368(9)
C15A C16A 1.380(9)
C16A C17A 1.374(9)
N9A C25A 1.311(18)
N9A N10A 1.304(15)
N12A N11A 1.328(14)
N12A C26A 1.317(16)
O5A C25A 1.347(16)
C25A N11A 1.336(17)
C26A N10A 1.342(17)
C26A O0AA 1.321(14)

loop_
_geom_torsion_atom_site_label_1
_geom_torsion_atom_site_label_2
_geom_torsion_atom_site_label_3
_geom_torsion_atom_site_label_4
_geom_torsion
O1 C32 C33 C34 176.7(4)
O1 C32 C31 C30 -176.9(4)
O2 C3 C4 C5 179.1(4)
O2 C3 C12 C11 -179.0(5)
N2 N1 C1 O1 179.2(3)
N2 N1 C1 N4 -0.3(6)
N1 N2 C2 O2 179.8(3)
N1 N2 C2 N3 -0.3(6)
N3 N4 C1 O1 -179.5(4)
N3 N4 C1 N1 0.0(6)
O6 C27 C28 C29 -175.6(6)
O6 C27 C36 C35 176.8(5)
O6 C27 O0AA C26A -66.6(12)
O6 C26 N10 N9 175.4(8)
O6 C26 N12 N11 -176.2(8)
C2 O2 C3 C4 -96.5(5)
C2 O2 C3 C12 84.9(5)
C2 N2 N1 C1 0.4(5)
C2 N3 N4 C1 0.2(6)
N4 N3 C2 O2 179.8(4)
N4 N3 C2 N2 -0.1(6)
O4 C14 N6 N5 177.2(4)
O4 C15 C24 C23 -177.9(8)
O4 C15 C16 C17 179.1(9)
O4 C15A C16A C17A -175.6(8)
C1 O1 C32 C33 99.5(5)
C1 O1 C32 C31 -84.0(5)
C32 O1 C1 N1 171.3(3)
C32 O1 C1 N4 -9.2(5)
C32 C33 C34 C29 0.6(6)
C32 C33 C34 C35 179.5(4)
C32 C31 C30 C29 -0.2(8)
O5 C25 N9 N10 -176.4(9)
O5 C25 N11 N12 176.2(9)
O5 C20 C19 C18 158.8(14)
O5 C20 C21 C22 -166.8(9)
C33 C32 C31 C30 -0.6(8)
C33 C34 C29 C28 179.8(4)
C33 C34 C29 C30 -1.3(7)
C33 C34 C35 C36 -178.9(5)
C34 C29 C28 C27 -1.9(7)
C34 C29 C30 C31 1.2(8)
C34 C35 C36 C27 0.2(8)
N7 C14 N6 N5 -6.4(7)
N7 N8 C13 N5 -9.8(8)
N7 N8 C13 O3 178.0(5)
C14 O4 C15 C24 -123.3(10)
C14 O4 C15 C16 63.3(11)
C14 O4 C15A C24A -77.6(9)
C14 O4 C15A C16A 98.3(8)
C14 N7 N8 C13 1.1(7)
C14 N6 N5 C13 -2.1(6)
N8 N7 C14 O4 -176.9(4)
N8 N7 C14 N6 6.9(7)
N8 C13 O3 C8 -17.2(8)
C29 C34 C35 C36 0.0(7)
N6 N5 C13 N8 10.4(8)
N6 N5 C13 O3 -177.1(5)
C27 O6 C26 N10 -153.4(9)
C27 O6 C26 N12 31.4(13)
C31 C32 C33 C34 0.4(7)
N5 C13 O3 C8 169.7(5)
C28 C29 C30 C31 -180.0(5)
C28 C27 C36 C35 -1.3(9)
C28 C27 O0AA C26A 98.2(9)
C25 O5 C20 C19 -35(2)
C25 O5 C20 C21 128.7(10)
C25 N11 N12 C26 1.5(13)
C26 O6 C27 C28 80.3(10)
C26 O6 C27 C36 -97.7(8)
C26 O6 C27 O0AA 99.3(14)
C26 N10 N9 C25 -0.4(14)
C35 C34 C29 C28 0.9(7)
C35 C34 C29 C30 179.7(4)
C3 O2 C2 N2 179.9(4)
C3 O2 C2 N3 0.0(6)
C3 C12 C11 C10 -0.4(8)
N10 C26 N12 N11 9.4(15)
N9 C25 N11 N12 -11.9(16)
C36 C27 C28 C29 2.1(8)
C36 C27 O0AA C26A -89.7(11)
N11 C25 N9 N10 11.4(16)
N12 C26 N10 N9 -9.9(15)
C13 O3 C8 C9 -68.0(8)
C13 O3 C8 C7 113.0(7)
C30 C29 C28 C27 179.3(5)
O3 C8 C9 C10 178.7(5)
O3 C8 C7 C6 -179.3(6)
C5 C10 C11 C12 -1.6(9)
C5 C10 C9 C8 -0.1(8)
C5 C6 C7 C8 1.4(11)
C10 C5 C4 C3 0.5(8)
C10 C5 C6 C7 -4.1(11)
C4 C3 C12 C11 2.5(8)
C4 C5 C10 C11 1.5(9)
C4 C5 C10 C9 -175.5(5)
C4 C5 C6 C7 174.7(6)
C20 O5 C25 N9 145.5(11)
C20 O5 C25 N11 -41.6(15)
C20 C19 C18 C23 0.0(16)
C20 C19 C18 C17 -172.9(10)
C15 O4 C14 N7 9.0(7)
C15 O4 C14 N6 -174.3(5)
C15 O4 C15A C24A -134(4)
C15 O4 C15A C16A 42(3)
C15 C24 C23 C18 3.1(16)
C15 C24 C23 C22 -175.9(11)
C12 C3 C4 C5 -2.3(8)
C24 C15 C16 C17 5.8(16)
C24 C23 C18 C19 -176.3(9)
C24 C23 C18 C17 -3.3(16)
C24 C23 C22 C21 175.4(10)
C19 C20 C21 C22 0.9(16)
C23 C22 C21 C20 1.8(15)
C6 C5 C10 C11 -179.7(7)
C6 C5 C10 C9 3.4(9)
C6 C5 C4 C3 -178.5(6)
C11 C10 C9 C8 -177.3(6)
C18 C23 C22 C21 -3.6(16)
C18 C17 C16 C15 -6.3(15)
C16 C15 C24 C23 -4.3(17)
C16 C17 C18 C19 178.1(9)
C16 C17 C18 C23 5.1(15)
C9 C10 C11 C12 175.2(5)
C9 C8 C7 C6 1.7(12)
C7 C8 C9 C10 -2.3(11)
C22 C23 C18 C19 2.7(16)
C22 C23 C18 C17 175.6(10)
C21 C20 C19 C18 -1.8(16)
C21A C20A C19A C18A 0.1(3)
C21A C20A O5A C25A 76.0(13)
C20A C21A C22A C23A 0.4(6)
C20A C19A C18A C23A -0.2(6)
C20A C19A C18A C17A 179.9(4)
C20A O5A C25A N9A -162.3(10)
C20A O5A C25A N11A 15.9(16)
C19A C20A O5A C25A -106.4(9)
C19A C18A C23A C22A 0.3(8)
C19A C18A C23A C24A -179.5(5)
C19A C18A C17A C16A 179.7(5)
C18A C23A C22A C21A -0.4(8)
C18A C23A C24A C15A -0.4(8)
C23A C18A C17A C16A -0.2(9)
C23A C24A C15A O4 175.4(8)
C23A C24A C15A C16A 0.3(9)
C22A C21A C20A C19A -0.2(3)
C22A C21A C20A O5A 177.0(9)
C22A C23A C24A C15A 179.7(5)
C24A C23A C22A C21A 179.4(5)
C24A C15A C16A C17A -0.1(10)
C15A O4 C14 N7 -4.5(9)
C15A O4 C14 N6 172.3(7)
C15A O4 C15 C24 7(3)
C15A O4 C15 C16 -167(4)
C15A C16A C17A C18A 0.0(9)
C17A C18A C23A C22A -179.8(5)
C17A C18A C23A C24A 0.4(9)
N9A C25A N11A N12A -7(2)
N12A C26A N10A N9A -8(2)
N12A C26A O0AA C27 -1.3(15)
O5A C20A C19A C18A -178.1(6)
O5A C25A N11A N12A 175.4(11)
C25A N9A N10A C26A 0.7(18)
N11A N12A C26A N10A 8.5(19)
N11A N12A C26A O0AA -174.7(11)
C26A N12A N11A C25A -1.0(17)
N10A N9A C25A O5A -175.1(11)
N10A N9A C25A N11A 7(2)
N10A C26A O0AA C27 175.8(9)
O0AA C27 C28 C29 175.5(5)
O0AA C27 C36 C35 -172.0(6)
O0AA C26A N10A N9A 174.7(11)

loop_
_platon_squeeze_void_nr
_platon_squeeze_void_average_x
_platon_squeeze_void_average_y
_platon_squeeze_void_average_z
_platon_squeeze_void_volume
_platon_squeeze_void_count_electrons
_platon_squeeze_void_content
1 0.270 -0.105 0.591 238 41 ' '
2 0.270 -0.106 0.091 238 41 ' '
3 0.730 0.049 0.909 238 41 ' '
4 0.730 0.050 0.409 238 41 ' '
